data_7023816
loop_
_publ_author_name
'Cheadle, Carl'
'Gerasimchuk, Nikolay'
'Barnes, Charles L.'
'Tyukhtenko, Sergiy I.'
'Silchenko, Svitlana'

_publ_section_title
;
 The first bis-cyanoxime: synthesis and properties of a new versatile and
 accessible polydentate bifunctional building block for coordination and
 supramolecular chemistry.
;
_journal_issue 14
_journal_name_full 'Dalton transactions (Cambridge, England : 2003)'
_journal_page_first 4931
_journal_page_last 4946
_journal_paper_doi 10.1039/c2dt31924a
_journal_volume 42
_journal_year 2013
_chemical_formula_moiety 'C10 H10 N6 O4'
_chemical_formula_sum 'C10 H10 N6 O4'
_chemical_formula_weight 278.24
_chemical_melting_point 'decomposes: 173 C beginning'
_chemical_name_common Di-N,N-(2-cyano-2-oximinoacetyl)piperazine
_chemical_name_systematic
;
Di-N,N-(2-cyano-2-oximinoacetyl)piperazine
;
_space_group_IT_number 14
_symmetry_cell_setting monoclinic
_symmetry_Int_Tables_number 14
_symmetry_space_group_name_Hall '-P 2yn'
_symmetry_space_group_name_H-M 'P 1 21/n 1'
_atom_sites_solution_hydrogens geom
_atom_sites_solution_primary direct
_atom_sites_solution_secondary difmap
_audit_creation_method SHELXL-97
_cell_angle_alpha 90.00
_cell_angle_beta 102.648(13)
_cell_angle_gamma 90.00
_cell_formula_units_Z 2
_cell_length_a 6.298(5)
_cell_length_b 15.488(12)
_cell_length_c 6.453(5)
_cell_measurement_reflns_used 173
_cell_measurement_temperature 120(2)
_cell_measurement_theta_max 54.52
_cell_measurement_theta_min 2.47
_cell_volume 614.2(8)
_computing_structure_refinement 'SHELXL-97 (Sheldrick, 2008)'
_computing_structure_solution 'SHELXS-97 (Sheldrick, 2008)'
_diffrn_ambient_temperature 120(2)
_diffrn_measured_fraction_theta_full 0.997
_diffrn_measured_fraction_theta_max 0.997
_diffrn_measurement_device_type 'APEX 2, CCD area detector'
_diffrn_measurement_method '4 omega and 2 phi scans'
_diffrn_radiation_monochromator graphite
_diffrn_radiation_source 'fine-focus sealed tube'
_diffrn_radiation_type MoK\a
_diffrn_radiation_wavelength 0.71073
_diffrn_reflns_av_R_equivalents 0.0000
_diffrn_reflns_av_sigmaI/netI 0.0327
_diffrn_reflns_limit_h_max 7
_diffrn_reflns_limit_h_min -7
_diffrn_reflns_limit_k_max 19
_diffrn_reflns_limit_k_min 0
_diffrn_reflns_limit_l_max 7
_diffrn_reflns_limit_l_min 0
_diffrn_reflns_number 1201
_diffrn_reflns_theta_full 26.00
_diffrn_reflns_theta_max 26.00
_diffrn_reflns_theta_min 2.63
_exptl_absorpt_coefficient_mu 0.120
_exptl_absorpt_correction_T_max 0.745
_exptl_absorpt_correction_T_min 0.662
_exptl_absorpt_correction_type multi-scan
_exptl_absorpt_process_details 'SADABS (Bruker AXS, 2005)'
_exptl_crystal_colour colorless
_exptl_crystal_density_diffrn 1.505
_exptl_crystal_density_meas ?
_exptl_crystal_density_method 'not measured'
_exptl_crystal_description needle
_exptl_crystal_F_000 288
_exptl_crystal_size_max 0.13
_exptl_crystal_size_mid 0.08
_exptl_crystal_size_min 0.06
_refine_diff_density_max 0.300
_refine_diff_density_min -0.189
_refine_diff_density_rms 0.065
_refine_ls_extinction_method none
_refine_ls_goodness_of_fit_ref 1.096
_refine_ls_hydrogen_treatment constr
_refine_ls_matrix_type full
_refine_ls_number_parameters 112
_refine_ls_number_reflns 1201
_refine_ls_number_restraints 18
_refine_ls_restrained_S_all 1.142
_refine_ls_R_factor_all 0.0843
_refine_ls_R_factor_gt 0.0605
_refine_ls_shift/su_max 0.000
_refine_ls_shift/su_mean 0.000
_refine_ls_structure_factor_coef Fsqd
_refine_ls_weighting_details 'calc w=1/[\s^2^(Fo^2^)+(0.1111P)^2^+0.1467P] where P=(Fo^2^+2Fc^2^)/3'
_refine_ls_weighting_scheme calc
_refine_ls_wR_factor_gt 0.1695
_refine_ls_wR_factor_ref 0.1859
_reflns_number_gt 853
_reflns_number_total 1201
_reflns_threshold_expression >2sigma(I)
_cod_data_source_file c2dt31924a.txt
_cod_data_source_block newest-lig
_cod_depositor_comments
;
The following automatic conversions were performed:

'_symmetry_cell_setting' value 'Monoclinic' changed to 'monoclinic'
according to /home/saulius/struct/CIF-dictionaries/cif_core.dic
dictionary named 'cif_core.dic' version 2.4.2 from 2011-04-26.

Automatic conversion script
Id: cif_fix_values 1891 2012-01-12 08:04:46Z andrius 

The following automatic conversions were performed:

'_exptl_crystal_density_meas' value 'not measured' was changed to '?'
- the value is perceived as not measured.

Automatic conversion script
Id: cif_fix_values 3008 2015-01-20 13:52:24Z robertas 
;
_cod_original_sg_symbol_H-M P21/n
_cod_database_code 7023816

loop_
_symmetry_equiv_pos_as_xyz
'x, y, z'
'-x+1/2, y+1/2, -z+1/2'
'-x, -y, -z'
'x-1/2, -y-1/2, z-1/2'

loop_
_atom_site_label
_atom_site_type_symbol
_atom_site_fract_x
_atom_site_fract_y
_atom_site_fract_z
_atom_site_U_iso_or_equiv
_atom_site_adp_type
_atom_site_occupancy
_atom_site_symmetry_multiplicity
_atom_site_calc_flag
_atom_site_refinement_flags
_atom_site_disorder_assembly
_atom_site_disorder_group
C1 C 0.8267(4) 0.66557(19) 0.6015(4) 0.0353(7) Uani 1 1 d . A 1
C2 C 0.8844(5) 0.7495(2) 0.5406(5) 0.0483(9) Uani 1 1 d . A 1
C3 C 1.0086(4) 0.60205(17) 0.6647(4) 0.0296(6) Uani 1 1 d . . .
C4 C 0.9163(5) 0.58514(18) 1.0178(4) 0.0335(7) Uani 1 1 d . . .
H4A H 0.8051 0.6297 0.9646 0.040 Uiso 1 1 calc R A .
H4B H 1.0220 0.6096 1.1402 0.040 Uiso 1 1 calc R . .
C5 C 1.1916(4) 0.49339(17) 0.9115(4) 0.0315(7) Uani 1 1 d . . .
H5A H 1.3096 0.5139 1.0289 0.038 Uiso 1 1 calc R A .
H5B H 1.2563 0.4782 0.7896 0.038 Uiso 1 1 calc R . .
N1A N 0.6346(14) 0.6247(7) 0.5941(12) 0.037(2) Uani 0.488(9) 1 d PU A 1
N2 N 0.9302(6) 0.8171(2) 0.4962(6) 0.0724(11) Uani 1 1 d U A 1
N3 N 1.0288(4) 0.56178(14) 0.8496(3) 0.0299(6) Uani 1 1 d . A .
O1 O 0.5622(8) 0.5799(4) 0.5962(7) 0.0383(14) Uani 0.512(9) 1 d P A 1
H1 H 0.4260 0.5771 0.5753 0.057 Uiso 0.512(9) 1 calc PR A 1
O2 O 1.1287(3) 0.59127(12) 0.5385(3) 0.0345(6) Uani 1 1 d . A .
O1A O 0.4724(10) 0.6846(3) 0.5069(7) 0.0413(17) Uani 0.488(9) 1 d P A 1
H1A H 0.3508 0.6598 0.4796 0.062 Uiso 0.488(9) 1 calc PR A 1
N1 N 0.6213(13) 0.6611(5) 0.5601(11) 0.032(2) Uani 0.512(9) 1 d PU A 1

loop_
_atom_site_aniso_label
_atom_site_aniso_U_11
_atom_site_aniso_U_22
_atom_site_aniso_U_33
_atom_site_aniso_U_23
_atom_site_aniso_U_13
_atom_site_aniso_U_12
C1 0.0325(17) 0.0441(17) 0.0278(14) 0.0049(12) 0.0035(12) -0.0001(13)
C2 0.0421(18) 0.056(2) 0.0509(19) 0.0262(16) 0.0191(15) 0.0151(16)
C3 0.0278(14) 0.0313(14) 0.0283(13) 0.0006(11) 0.0033(11) -0.0078(11)
C4 0.0377(16) 0.0326(14) 0.0297(14) 0.0005(11) 0.0061(12) 0.0033(12)
C5 0.0292(15) 0.0341(15) 0.0323(14) 0.0030(11) 0.0091(11) 0.0028(11)
N1A 0.031(4) 0.041(4) 0.037(3) 0.013(3) 0.001(2) -0.001(4)
N2 0.073(2) 0.0596(19) 0.093(2) 0.0385(17) 0.0354(18) 0.0200(16)
N3 0.0321(13) 0.0304(12) 0.0267(12) 0.0025(9) 0.0053(9) -0.0007(9)
O1 0.031(2) 0.031(3) 0.051(3) 0.0040(19) 0.004(2) -0.009(2)
O2 0.0351(11) 0.0389(11) 0.0305(10) 0.0035(8) 0.0092(9) -0.0052(8)
O1A 0.032(4) 0.043(3) 0.046(3) 0.016(2) 0.003(2) 0.005(2)
N1 0.030(5) 0.032(4) 0.033(3) 0.001(3) 0.005(3) 0.001(3)

loop_
_atom_type_symbol
_atom_type_description
_atom_type_scat_dispersion_real
_atom_type_scat_dispersion_imag
_atom_type_scat_source
C C 0.0033 0.0016 'International Tables Vol C Tables 4.2.6.8 and 6.1.1.4'
H H 0.0000 0.0000 'International Tables Vol C Tables 4.2.6.8 and 6.1.1.4'
N N 0.0061 0.0033 'International Tables Vol C Tables 4.2.6.8 and 6.1.1.4'
O O 0.0106 0.0060 'International Tables Vol C Tables 4.2.6.8 and 6.1.1.4'

loop_
_geom_angle_atom_site_label_1
_geom_angle_atom_site_label_2
_geom_angle_atom_site_label_3
_geom_angle
_geom_angle_site_symmetry_1
_geom_angle_site_symmetry_3
_geom_angle_publ_flag
N1 C1 C2 107.6(5) . . yes
N1A C1 C2 133.9(5) . . yes
N1 C1 C3 135.0(4) . . yes
N1A C1 C3 109.0(5) . . yes
C2 C1 C3 116.6(3) . . yes
N2 C2 C1 178.5(4) . . yes
O2 C3 N3 125.2(3) . . yes
O2 C3 C1 116.8(2) . . yes
N3 C3 C1 118.1(3) . . yes
N3 C4 C5 110.3(2) . 3_767 yes
N3 C4 H4A 109.6 . . no
C5 C4 H4A 109.6 3_767 . no
N3 C4 H4B 109.6 . . no
C5 C4 H4B 109.6 3_767 . no
H4A C4 H4B 108.1 . . no
N3 C5 C4 109.2(2) . 3_767 yes
N3 C5 H5A 109.8 . . no
C4 C5 H5A 109.8 3_767 . no
N3 C5 H5B 109.8 . . no
C4 C5 H5B 109.8 3_767 . no
H5A C5 H5B 108.3 . . no
C1 N1A O1A 105.8(8) . . yes
C3 N3 C4 125.7(2) . . yes
C3 N3 C5 120.5(2) . . yes
C4 N3 C5 113.5(2) . . yes
N1A O1A H1A 109.5 . . no
C1 N1 O1 108.9(7) . . yes

loop_
_geom_bond_atom_site_label_1
_geom_bond_atom_site_label_2
_geom_bond_distance
_geom_bond_site_symmetry_2
_geom_bond_publ_flag
C1 N1 1.264(8) . yes
C1 N1A 1.357(10) . yes
C1 C2 1.428(5) . yes
C1 C3 1.497(4) . yes
C2 N2 1.138(5) . yes
C3 O2 1.238(3) . yes
C3 N3 1.327(4) . yes
C4 N3 1.466(4) . yes
C4 C5 1.512(4) 3_767 yes
C4 H4A 0.9900 . no
C4 H4B 0.9900 . no
C5 N3 1.468(3) . yes
C5 C4 1.512(4) 3_767 yes
C5 H5A 0.9900 . no
C5 H5B 0.9900 . no
N1A O1A 1.403(8) . yes
O1 N1 1.345(8) . yes
O1 H1 0.8400 . no
O1A H1A 0.8400 . no

loop_
_geom_hbond_atom_site_label_D
_geom_hbond_atom_site_label_H
_geom_hbond_atom_site_label_A
_geom_hbond_distance_DH
_geom_hbond_distance_HA
_geom_hbond_distance_DA
_geom_hbond_angle_DHA
_geom_hbond_site_symmetry_A
O1 H1 O2 0.84 1.85 2.680(5) 170.0 1_455
O1A H1A O2 0.84 1.86 2.648(6) 155.4 1_455

loop_
_geom_torsion_atom_site_label_1
_geom_torsion_atom_site_label_2
_geom_torsion_atom_site_label_3
_geom_torsion_atom_site_label_4
_geom_torsion
_geom_torsion_site_symmetry_1
_geom_torsion_publ_flag
N1 C1 C3 O2 116.3(6) . yes
N1A C1 C3 O2 121.1(4) . yes
C2 C1 C3 O2 -52.3(4) . yes
N1 C1 C3 N3 -63.6(6) . yes
N1A C1 C3 N3 -58.8(5) . yes
C2 C1 C3 N3 127.9(3) . yes
N1 C1 N1A O1A 0.1(9) . yes
C2 C1 N1A O1A -0.5(9) . yes
C3 C1 N1A O1A -172.2(4) . yes
O2 C3 N3 C4 167.6(2) . yes
C1 C3 N3 C4 -12.5(4) . yes
O2 C3 N3 C5 -5.3(4) . yes
C1 C3 N3 C5 174.6(2) . yes
C5 C4 N3 C3 129.6(3) 3_767 yes
C5 C4 N3 C5 -57.1(3) 3_767 yes
C4 C5 N3 C3 -129.8(3) 3_767 yes
C4 C5 N3 C4 56.5(3) 3_767 yes
N1A C1 N1 O1 -5.6(10) . yes
C2 C1 N1 O1 174.0(4) . yes
C3 C1 N1 O1 4.7(9) . yes
